data_2222630
loop_
_publ_author_name
'Zhang, Guo-Yao'
'Qian, Shan'
'Li, Xiao-Cen'
'Wu, Yong'

_publ_section_title
;
 <i>N</i>-(2,5-Dimethoxyphenyl)-4-nitrobenzenesulfonamide
;
_journal_coeditor_code CI2846
_journal_issue 8
_journal_name_full 'Acta Crystallographica Section E'
_journal_page_first o1939
_journal_paper_doi 10.1107/S1600536809027962
_journal_volume 65
_journal_year 2009
_chemical_formula_iupac 'C14 H14 N2 O6 S'
_chemical_formula_moiety 'C14 H14 N2 O6 S'
_chemical_formula_sum 'C14 H14 N2 O6 S'
_chemical_formula_weight 338.33
_chemical_name_systematic
;
<i>N</i>-(2,5-Dimethoxyphenyl)-4-nitrobenzenesulfonamide
;
_space_group_IT_number 61
_symmetry_cell_setting orthorhombic
_symmetry_space_group_name_Hall '-P 2ac 2ab'
_symmetry_space_group_name_H-M 'P b c a'
_atom_sites_solution_hydrogens mixed
_atom_sites_solution_primary direct
_atom_sites_solution_secondary difmap
_audit_creation_method SHELXL-97
_cell_angle_alpha 90.00
_cell_angle_beta 90.00
_cell_angle_gamma 90.00
_cell_formula_units_Z 8
_cell_length_a 14.532(4)
_cell_length_b 12.375(4)
_cell_length_c 17.311(4)
_cell_measurement_reflns_used 32
_cell_measurement_temperature 292(2)
_cell_measurement_theta_max 7.53
_cell_measurement_theta_min 4.30
_cell_volume 3113.1(15)
_computing_cell_refinement 'DIFRAC (Gabe & White, 1993)'
_computing_data_collection 'DIFRAC (Gabe & White, 1993)'
_computing_data_reduction 'NRCVAX (Gabe <i>et al.</i>, 1989)'
_computing_molecular_graphics 'ORTEP-3 (Farrugia, 1997)'
_computing_publication_material 'SHELXL97 (Sheldrick, 2008)'
_computing_structure_refinement 'SHELXL97 (Sheldrick, 2008)'
_computing_structure_solution 'SHELXS97 (Sheldrick, 2008)'
_diffrn_ambient_temperature 292(2)
_diffrn_measured_fraction_theta_full 0.988
_diffrn_measured_fraction_theta_max 0.988
_diffrn_measurement_device_type 'Enraf--Nonius CAD-4'
_diffrn_measurement_method \w/2\q
_diffrn_radiation_monochromator graphite
_diffrn_radiation_source 'fine-focus sealed tube'
_diffrn_radiation_type MoK\a
_diffrn_radiation_wavelength 0.71073
_diffrn_reflns_av_R_equivalents 0.0044
_diffrn_reflns_av_sigmaI/netI 0.0336
_diffrn_reflns_limit_h_max 10
_diffrn_reflns_limit_h_min -17
_diffrn_reflns_limit_k_max 14
_diffrn_reflns_limit_k_min -2
_diffrn_reflns_limit_l_max 20
_diffrn_reflns_limit_l_min -11
_diffrn_reflns_number 4003
_diffrn_reflns_theta_full 25.44
_diffrn_reflns_theta_max 25.44
_diffrn_reflns_theta_min 2.35
_diffrn_standards_decay_% 0.884
_diffrn_standards_interval_count 200
_diffrn_standards_number 3
_exptl_absorpt_coefficient_mu 0.241
_exptl_absorpt_correction_T_max 0.9057
_exptl_absorpt_correction_T_min 0.8933
_exptl_absorpt_correction_type sphere
_exptl_absorpt_process_details '(WinGX; Farrugia, 1999)'
_exptl_crystal_colour colourless
_exptl_crystal_density_diffrn 1.444
_exptl_crystal_density_method 'not measured'
_exptl_crystal_description Block
_exptl_crystal_F_000 1408
_exptl_crystal_size_max 0.48
_exptl_crystal_size_mid 0.44
_exptl_crystal_size_min 0.42
_refine_diff_density_max 0.202
_refine_diff_density_min -0.322
_refine_ls_extinction_method none
_refine_ls_goodness_of_fit_ref 1.060
_refine_ls_hydrogen_treatment mixed
_refine_ls_matrix_type full
_refine_ls_number_parameters 214
_refine_ls_number_reflns 2877
_refine_ls_number_restraints 0
_refine_ls_restrained_S_all 1.060
_refine_ls_R_factor_all 0.0884
_refine_ls_R_factor_gt 0.0398
_refine_ls_shift/su_max 0.001
_refine_ls_shift/su_mean 0.000
_refine_ls_structure_factor_coef Fsqd
_refine_ls_weighting_details 'calc w=1/[\s^2^(Fo^2^)+(0.0632P)^2^+0.3387P] where P=(Fo^2^+2Fc^2^)/3'
_refine_ls_weighting_scheme calc
_refine_ls_wR_factor_gt 0.1079
_refine_ls_wR_factor_ref 0.1209
_reflns_number_gt 1790
_reflns_number_total 2877
_reflns_threshold_expression I>2\s(I)
_cod_data_source_file ci2846.cif
_cod_data_source_block I
_cod_depositor_comments
;
The following automatic conversions were performed:
'_symmetry_cell_setting' value 'Orthorhombic' changed to 'orthorhombic'
according to '/home/saulius/struct/CIF-dictionaries/cif_core.dic'
dictionary named 'cif_core.dic' version 2.4.1 from 2010-06-29.

Automatic conversion script
Id: cif_fix_enum 1527 2010-12-29 10:47:43Z saulius 

The following automatic conversions were performed:

'_symmetry_cell_setting' value 'Orthorhombic' changed to
'orthorhombic' according to
/home/saulius/struct/CIF-dictionaries/cif_core.dic dictionary named
'cif_core.dic' version 2.4.1 from 2010-06-29.

Automatic conversion script
Id: cif_fix_values 1715 2011-07-08 13:25:40Z adriana 
;
_cod_original_cell_volume 3113.2(14)
_cod_database_code 2222630
_cod_database_fobs_code 2222630

loop_
_symmetry_equiv_pos_as_xyz
'x, y, z'
'-x+1/2, -y, z+1/2'
'x+1/2, -y+1/2, -z'
'-x, y+1/2, -z+1/2'
'-x, -y, -z'
'x-1/2, y, -z-1/2'
'-x-1/2, y-1/2, z'
'x, -y-1/2, z-1/2'

loop_
_atom_site_type_symbol
_atom_site_label
_atom_site_fract_x
_atom_site_fract_y
_atom_site_fract_z
_atom_site_U_iso_or_equiv
_atom_site_adp_type
_atom_site_calc_flag
_atom_site_refinement_flags
_atom_site_occupancy
_atom_site_disorder_assembly
_atom_site_disorder_group
S S1 0.06666(4) 0.69183(6) 0.38224(3) 0.0473(2) Uani d . 1 . .
N N1 0.05816(14) 0.7151(2) 0.28983(13) 0.0530(6) Uani d . 1 . .
H H1N 0.0834(18) 0.669(2) 0.2672(16) 0.057(10) Uiso d . 1 . .
N N2 -0.23262(16) 0.3748(2) 0.44664(14) 0.0662(7) Uani d . 1 . .
O O1 -0.20633(15) 0.94720(18) 0.27633(11) 0.0854(7) Uani d . 1 . .
O O2 0.00947(13) 0.61834(17) 0.16246(10) 0.0731(6) Uani d . 1 . .
O O3 0.15329(11) 0.63919(17) 0.39190(10) 0.0624(5) Uani d . 1 . .
O O4 0.04683(13) 0.78981(14) 0.42213(10) 0.0615(5) Uani d . 1 . .
O O5 -0.30528(13) 0.40717(19) 0.47199(13) 0.0831(7) Uani d . 1 . .
O O6 -0.21642(16) 0.28124(19) 0.43150(18) 0.1057(9) Uani d . 1 . .
C C1 -0.02551(15) 0.7501(2) 0.25371(14) 0.0452(6) Uani d . 1 . .
C C2 -0.07889(17) 0.8326(2) 0.28188(15) 0.0549(7) Uani d . 1 . .
H H2 -0.0618 0.8681 0.3270 0.066 Uiso calc R 1 . .
C C3 -0.15884(18) 0.8634(2) 0.24300(15) 0.0569(7) Uani d . 1 . .
C C4 -0.18336(17) 0.8124(2) 0.17588(15) 0.0562(7) Uani d . 1 . .
H H4 -0.2366 0.8329 0.1499 0.067 Uiso calc R 1 . .
C C5 -0.12900(19) 0.7305(2) 0.14695(15) 0.0576(7) Uani d . 1 . .
H H5 -0.1456 0.6966 0.1011 0.069 Uiso calc R 1 . .
C C6 -0.04991(17) 0.6982(2) 0.18527(14) 0.0495(6) Uani d . 1 . .
C C7 -0.2851(2) 0.9874(3) 0.23675(18) 0.0916(11) Uani d . 1 . .
H H7A -0.2688 1.0047 0.1844 0.137 Uiso calc R 1 . .
H H7B -0.3071 1.0512 0.2623 0.137 Uiso calc R 1 . .
H H7C -0.3325 0.9334 0.2368 0.137 Uiso calc R 1 . .
C C8 -0.0013(2) 0.5726(3) 0.08822(16) 0.0856(11) Uani d . 1 . .
H H8A -0.0571 0.5312 0.0866 0.128 Uiso calc R 1 . .
H H8B 0.0501 0.5263 0.0772 0.128 Uiso calc R 1 . .
H H8C -0.0041 0.6292 0.0504 0.128 Uiso calc R 1 . .
C C9 -0.02178(15) 0.59843(19) 0.40462(12) 0.0392(5) Uani d . 1 . .
C C10 -0.00660(16) 0.4902(2) 0.39088(14) 0.0518(6) Uani d . 1 . .
H H10 0.0498 0.4670 0.3716 0.062 Uiso calc R 1 . .
C C11 -0.07563(18) 0.4167(2) 0.40591(15) 0.0542(7) Uani d . 1 . .
H H11 -0.0664 0.3432 0.3978 0.065 Uiso calc R 1 . .
C C12 -0.15815(16) 0.4544(2) 0.43310(14) 0.0474(6) Uani d . 1 . .
C C13 -0.17421(17) 0.5610(2) 0.44706(15) 0.0536(7) Uani d . 1 . .
H H13 -0.2310 0.5838 0.4657 0.064 Uiso calc R 1 . .
C C14 -0.10508(15) 0.6342(2) 0.43313(15) 0.0494(6) Uani d . 1 . .
H H14 -0.1144 0.7073 0.4428 0.059 Uiso calc R 1 . .

loop_
_atom_site_aniso_label
_atom_site_aniso_U_11
_atom_site_aniso_U_22
_atom_site_aniso_U_33
_atom_site_aniso_U_12
_atom_site_aniso_U_13
_atom_site_aniso_U_23
S1 0.0389(3) 0.0590(4) 0.0440(3) -0.0088(3) -0.0050(3) 0.0049(3)
N1 0.0418(12) 0.0706(17) 0.0467(12) -0.0002(12) 0.0015(9) 0.0032(12)
N2 0.0512(15) 0.0693(18) 0.0780(16) -0.0135(13) -0.0120(12) 0.0180(14)
O1 0.0911(14) 0.0898(16) 0.0751(13) 0.0359(14) -0.0083(11) -0.0015(12)
O2 0.0859(14) 0.0786(14) 0.0547(12) 0.0178(12) -0.0074(10) -0.0102(11)
O3 0.0344(9) 0.0884(14) 0.0645(11) -0.0040(9) -0.0062(8) 0.0152(10)
O4 0.0738(12) 0.0565(11) 0.0541(11) -0.0146(10) -0.0101(9) -0.0053(10)
O5 0.0478(11) 0.0999(18) 0.1017(16) -0.0122(12) 0.0057(11) 0.0330(14)
O6 0.0880(17) 0.0563(15) 0.173(3) -0.0261(13) -0.0048(17) 0.0040(16)
C1 0.0409(12) 0.0526(14) 0.0422(12) -0.0101(13) -0.0033(11) 0.0099(13)
C2 0.0566(15) 0.0624(18) 0.0458(13) -0.0020(14) -0.0048(12) 0.0002(13)
C3 0.0563(15) 0.0618(17) 0.0525(15) 0.0030(14) 0.0020(12) 0.0101(14)
C4 0.0475(14) 0.0632(18) 0.0577(15) -0.0060(14) -0.0077(12) 0.0131(15)
C5 0.0602(17) 0.0620(18) 0.0505(15) -0.0190(15) -0.0130(12) 0.0054(14)
C6 0.0533(14) 0.0506(15) 0.0446(13) -0.0061(13) 0.0019(11) 0.0057(13)
C7 0.082(2) 0.105(3) 0.088(2) 0.036(2) 0.0062(18) 0.030(2)
C8 0.128(3) 0.078(2) 0.0505(17) 0.016(2) -0.0012(17) -0.0066(17)
C9 0.0350(12) 0.0436(13) 0.0389(12) 0.0026(11) -0.0008(9) 0.0004(11)
C10 0.0390(12) 0.0553(16) 0.0612(16) 0.0061(12) 0.0085(11) -0.0058(13)
C11 0.0547(15) 0.0425(14) 0.0653(16) 0.0039(13) 0.0012(12) -0.0019(13)
C12 0.0391(13) 0.0484(15) 0.0548(14) -0.0044(12) -0.0053(11) 0.0091(12)
C13 0.0360(13) 0.0545(16) 0.0703(17) 0.0073(12) 0.0093(12) 0.0041(14)
C14 0.0427(13) 0.0409(14) 0.0646(15) 0.0075(12) 0.0074(12) 0.0013(13)

loop_
_atom_type_symbol
_atom_type_description
_atom_type_scat_dispersion_real
_atom_type_scat_dispersion_imag
_atom_type_scat_source
C C 0.0033 0.0016 'International Tables Vol C Tables 4.2.6.8 and 6.1.1.4'
H H 0.0000 0.0000 'International Tables Vol C Tables 4.2.6.8 and 6.1.1.4'
O O 0.0106 0.0060 'International Tables Vol C Tables 4.2.6.8 and 6.1.1.4'
N N 0.0061 0.0033 'International Tables Vol C Tables 4.2.6.8 and 6.1.1.4'
S S 0.1246 0.1234 'International Tables Vol C Tables 4.2.6.8 and 6.1.1.4'

loop_
_geom_angle_atom_site_label_1
_geom_angle_atom_site_label_2
_geom_angle_atom_site_label_3
_geom_angle_site_symmetry_1
_geom_angle_site_symmetry_3
_geom_angle
_geom_angle_publ_flag
O4 S1 O3 . . 120.67(12) ?
O4 S1 N1 . . 108.06(13) ?
O3 S1 N1 . . 105.22(11) ?
O4 S1 C9 . . 107.61(11) ?
O3 S1 C9 . . 108.45(11) ?
N1 S1 C9 . . 105.95(11) ?
C1 N1 S1 . . 123.06(17) ?
C1 N1 H1N . . 114(2) ?
S1 N1 H1N . . 109(2) ?
O6 N2 O5 . . 124.4(3) ?
O6 N2 C12 . . 117.4(3) ?
O5 N2 C12 . . 118.3(3) ?
C3 O1 C7 . . 117.8(2) ?
C6 O2 C8 . . 118.8(2) ?
C2 C1 C6 . . 120.1(2) ?
C2 C1 N1 . . 123.3(2) ?
C6 C1 N1 . . 116.6(2) ?
C1 C2 C3 . . 120.2(2) ?
C1 C2 H2 . . 119.9 ?
C3 C2 H2 . . 119.9 ?
C4 C3 O1 . . 125.0(2) ?
C4 C3 C2 . . 120.0(3) ?
O1 C3 C2 . . 115.0(2) ?
C3 C4 C5 . . 119.9(2) ?
C3 C4 H4 . . 120.1 ?
C5 C4 H4 . . 120.1 ?
C4 C5 C6 . . 120.9(2) ?
C4 C5 H5 . . 119.6 ?
C6 C5 H5 . . 119.6 ?
O2 C6 C5 . . 126.3(2) ?
O2 C6 C1 . . 114.7(2) ?
C5 C6 C1 . . 119.0(2) ?
O1 C7 H7A . . 109.5 ?
O1 C7 H7B . . 109.5 ?
H7A C7 H7B . . 109.5 ?
O1 C7 H7C . . 109.5 ?
H7A C7 H7C . . 109.5 ?
H7B C7 H7C . . 109.5 ?
O2 C8 H8A . . 109.5 ?
O2 C8 H8B . . 109.5 ?
H8A C8 H8B . . 109.5 ?
O2 C8 H8C . . 109.5 ?
H8A C8 H8C . . 109.5 ?
H8B C8 H8C . . 109.5 ?
C10 C9 C14 . . 120.9(2) ?
C10 C9 S1 . . 118.70(18) ?
C14 C9 S1 . . 120.34(19) ?
C9 C10 C11 . . 119.5(2) ?
C9 C10 H10 . . 120.3 ?
C11 C10 H10 . . 120.3 ?
C12 C11 C10 . . 118.4(2) ?
C12 C11 H11 . . 120.8 ?
C10 C11 H11 . . 120.8 ?
C13 C12 C11 . . 122.8(2) ?
C13 C12 N2 . . 119.4(2) ?
C11 C12 N2 . . 117.8(2) ?
C12 C13 C14 . . 118.9(2) ?
C12 C13 H13 . . 120.6 ?
C14 C13 H13 . . 120.6 ?
C13 C14 C9 . . 119.5(2) ?
C13 C14 H14 . . 120.3 ?
C9 C14 H14 . . 120.3 ?

loop_
_geom_bond_atom_site_label_1
_geom_bond_atom_site_label_2
_geom_bond_site_symmetry_2
_geom_bond_distance
_geom_bond_publ_flag
S1 O4 . 1.4249(19) ?
S1 O3 . 1.4273(18) ?
S1 N1 . 1.630(2) ?
S1 C9 . 1.771(2) ?
N1 C1 . 1.434(3) ?
N1 H1N . 0.78(3) ?
N2 O6 . 1.210(3) ?
N2 O5 . 1.212(3) ?
N2 C12 . 1.482(3) ?
O1 C3 . 1.373(3) ?
O1 C7 . 1.424(3) ?
O2 C6 . 1.370(3) ?
O2 C8 . 1.413(3) ?
C1 C2 . 1.372(3) ?
C1 C6 . 1.393(3) ?
C2 C3 . 1.396(3) ?
C2 H2 . 0.93 ?
C3 C4 . 1.370(4) ?
C4 C5 . 1.379(4) ?
C4 H4 . 0.93 ?
C5 C6 . 1.386(3) ?
C5 H5 . 0.93 ?
C7 H7A . 0.96 ?
C7 H7B . 0.96 ?
C7 H7C . 0.96 ?
C8 H8A . 0.96 ?
C8 H8B . 0.96 ?
C8 H8C . 0.96 ?
C9 C10 . 1.378(4) ?
C9 C14 . 1.380(3) ?
C10 C11 . 1.379(3) ?
C10 H10 . 0.93 ?
C11 C12 . 1.371(3) ?
C11 H11 . 0.93 ?
C12 C13 . 1.360(3) ?
C13 C14 . 1.374(3) ?
C13 H13 . 0.93 ?
C14 H14 . 0.93 ?

loop_
_geom_hbond_atom_site_label_D
_geom_hbond_atom_site_label_H
_geom_hbond_atom_site_label_A
_geom_hbond_site_symmetry_A
_geom_hbond_distance_DH
_geom_hbond_distance_HA
_geom_hbond_distance_DA
_geom_hbond_angle_DHA
N1 H1N O2 . 0.78(3) 2.20(3) 2.607(3) 113(2)
C8 H8C O4 8_575 0.96 2.55 3.414(4) 150

loop_
_geom_torsion_atom_site_label_1
_geom_torsion_atom_site_label_2
_geom_torsion_atom_site_label_3
_geom_torsion_atom_site_label_4
_geom_torsion_site_symmetry_1
_geom_torsion_site_symmetry_2
_geom_torsion_site_symmetry_3
_geom_torsion_site_symmetry_4
_geom_torsion
_geom_torsion_publ_flag
O4 S1 N1 C1 . . . . -61.0(2) ?
O3 S1 N1 C1 . . . . 168.9(2) ?
C9 S1 N1 C1 . . . . 54.1(2) ?
S1 N1 C1 C2 . . . . 47.4(3) ?
S1 N1 C1 C6 . . . . -134.8(2) ?
C6 C1 C2 C3 . . . . 1.3(4) ?
N1 C1 C2 C3 . . . . 179.0(2) ?
C7 O1 C3 C4 . . . . -2.7(4) ?
C7 O1 C3 C2 . . . . 175.8(3) ?
C1 C2 C3 C4 . . . . -1.0(4) ?
C1 C2 C3 O1 . . . . -179.7(2) ?
O1 C3 C4 C5 . . . . 178.6(2) ?
C2 C3 C4 C5 . . . . 0.1(4) ?
C3 C4 C5 C6 . . . . 0.6(4) ?
C8 O2 C6 C5 . . . . 9.4(4) ?
C8 O2 C6 C1 . . . . -170.3(2) ?
C4 C5 C6 O2 . . . . -180.0(2) ?
C4 C5 C6 C1 . . . . -0.3(4) ?
C2 C1 C6 O2 . . . . 179.1(2) ?
N1 C1 C6 O2 . . . . 1.2(3) ?
C2 C1 C6 C5 . . . . -0.7(4) ?
N1 C1 C6 C5 . . . . -178.5(2) ?
O4 S1 C9 C10 . . . . -162.61(19) ?
O3 S1 C9 C10 . . . . -30.5(2) ?
N1 S1 C9 C10 . . . . 82.0(2) ?
O4 S1 C9 C14 . . . . 19.3(2) ?
O3 S1 C9 C14 . . . . 151.32(19) ?
N1 S1 C9 C14 . . . . -96.1(2) ?
C14 C9 C10 C11 . . . . -0.1(4) ?
S1 C9 C10 C11 . . . . -178.18(19) ?
C9 C10 C11 C12 . . . . 1.0(4) ?
C10 C11 C12 C13 . . . . -1.1(4) ?
C10 C11 C12 N2 . . . . 178.1(2) ?
O6 N2 C12 C13 . . . . 178.0(3) ?
O5 N2 C12 C13 . . . . -2.0(4) ?
O6 N2 C12 C11 . . . . -1.3(4) ?
O5 N2 C12 C11 . . . . 178.7(2) ?
C11 C12 C13 C14 . . . . 0.2(4) ?
N2 C12 C13 C14 . . . . -179.0(2) ?
C12 C13 C14 C9 . . . . 0.7(4) ?
C10 C9 C14 C13 . . . . -0.8(4) ?
S1 C9 C14 C13 . . . . 177.25(19) ?

loop_
_cod_related_entry_id
_cod_related_entry_database
_cod_related_entry_code
1 ChemSpider 648322
